data_2006514
loop_
_publ_author_name
'Mitzel, Norbert W.'
'Riede, J\"urgen'
'Schmidbaur, Hubert'

_publ_section_title
;
 1,1,1,4,4,4-Hexachloro-1,4-disilabutane
;
_journal_issue 9
_journal_name_full 'Acta Crystallographica Section C'
_journal_page_first 1335
_journal_page_last 1337
_journal_paper_doi 10.1107/S0108270197005866
_journal_volume 53
_journal_year 1997
_chemical_formula_structural Cl3Si-CH2-CH2-SiCl3
_chemical_formula_sum 'C2 H4 Cl6 Si2'
_chemical_formula_weight 296.93
_chemical_melting_point 24
_chemical_name_common Bis(trichlorosilyl)ethane
_chemical_name_systematic
;
 1,1,1,4,4,4-Hexachloro-1,4-disilabutane
;
_space_group_IT_number 14
_symmetry_cell_setting monoclinic
_symmetry_space_group_name_Hall '-P 2yn'
_symmetry_space_group_name_H-M 'P 1 21/n 1'
_audit_creation_method SHELXL
_cell_angle_alpha 90.00
_cell_angle_beta 92.320(10)
_cell_angle_gamma 90.00
_cell_formula_units_Z 2
_cell_length_a 6.2310(10)
_cell_length_b 9.4470(10)
_cell_length_c 9.3940(10)
_cell_measurement_reflns_used 96
_cell_measurement_temperature 205(2)
_cell_measurement_theta_max 21
_cell_measurement_theta_min 18
_cell_volume 552.52(12)
_computing_molecular_graphics SHELXTL/PC
_computing_publication_material SHELXL93
_computing_structure_refinement SHELXL93
_computing_structure_solution 'SHELXTL/PC (Sheldrick, 1992)'
_diffrn_ambient_temperature 293(2)
_diffrn_measurement_device 'Enraf-Nonius CAD4 diffractometer'
_diffrn_measurement_method
;
\w scans
;
_diffrn_radiation_monochromator graphite
_diffrn_radiation_source 'fine-focus sealed tube'
_diffrn_radiation_type MoK\a
_diffrn_radiation_wavelength 0.71069
_diffrn_reflns_av_R_equivalents 0.0128
_diffrn_reflns_av_sigmaI/netI 0.0138
_diffrn_reflns_limit_h_max 7
_diffrn_reflns_limit_h_min -7
_diffrn_reflns_limit_k_max 12
_diffrn_reflns_limit_k_min 0
_diffrn_reflns_limit_l_max 11
_diffrn_reflns_limit_l_min 0
_diffrn_reflns_number 1259
_diffrn_reflns_theta_max 26.94
_diffrn_reflns_theta_min 3.06
_diffrn_standards_decay_% 0
_diffrn_standards_interval_time 60
_diffrn_standards_number 3
_exptl_absorpt_coefficient_mu 1.706
_exptl_absorpt_correction_T_max 0.599
_exptl_absorpt_correction_T_min 0.533
_exptl_absorpt_correction_type '\y scans (North, Phillips & Mathews, 1968)'
_exptl_crystal_colour Colourless
_exptl_crystal_density_diffrn 1.785
_exptl_crystal_density_method 'not measured'
_exptl_crystal_description Block
_exptl_crystal_F_000 292
_exptl_crystal_size_max 0.35
_exptl_crystal_size_mid 0.35
_exptl_crystal_size_min 0.30
_refine_diff_density_max 0.310
_refine_diff_density_min -0.171
_refine_ls_extinction_coef 0.058(3)
_refine_ls_extinction_method 'SHELXL93 (Sheldrick, 1993)'
_refine_ls_goodness_of_fit_all 1.120
_refine_ls_goodness_of_fit_obs 1.145
_refine_ls_hydrogen_treatment refall
_refine_ls_matrix_type full
_refine_ls_number_parameters 55
_refine_ls_number_reflns 1181
_refine_ls_number_restraints 0
_refine_ls_restrained_S_all 1.355
_refine_ls_restrained_S_obs 1.145
_refine_ls_R_factor_all 0.0232
_refine_ls_R_factor_obs .0190
_refine_ls_shift/esd_max 0.001
_refine_ls_shift/esd_mean 0.000
_refine_ls_structure_factor_coef Fsqd
_refine_ls_weighting_details 'w = 1/[\s^2^(Fo^2^)+(0.0267P)^2^+0.1264P] where P=(Fo^2^+2Fc^2^)/3'
_refine_ls_weighting_scheme calc
_refine_ls_wR_factor_all 0.0619
_refine_ls_wR_factor_obs .0500
_reflns_number_observed 1085
_reflns_number_total 1190
_reflns_observed_criterion >2sigma(I)
_cod_data_source_file ln1006.cif
_cod_data_source_block micl
_cod_depositor_comments
;
The following automatic conversions were performed:
'_symmetry_cell_setting' value 'Monoclinic' changed to 'monoclinic'
according to '/home/saulius/struct/CIF-dictionaries/cif_core.dic'
dictionary named 'cif_core.dic' version 2.4.1 from 2010-06-29.

Automatic conversion script
Id: cif_fix_enum 1527 2010-12-29 10:47:43Z saulius 
;
_cod_original_sg_symbol_H-M 'P 21/n'
_cod_database_code 2006514

loop_
_symmetry_equiv_pos_as_xyz
'x, y, z'
'-x+1/2, y+1/2, -z+1/2'
'-x, -y, -z'
'x-1/2, -y-1/2, z-1/2'

loop_
_atom_site_aniso_label
_atom_site_aniso_U_11
_atom_site_aniso_U_22
_atom_site_aniso_U_33
_atom_site_aniso_U_12
_atom_site_aniso_U_13
_atom_site_aniso_U_23
Si1 .0283(2) .0229(2) .0226(2) .00045(14) .00101(14) -.00108(14)
C1 .0312(8) .0327(8) .0312(7) .0003(6) -.0015(6) -.0084(6)
Cl1 .0462(2) .0280(2) .0511(2) -.0057(2) .0059(2) .0076(2)
Cl2 .0303(2) .0453(2) .0467(2) .0030(2) .0070(2) -.0037(2)
Cl3 .0497(2) .0478(3) .0273(2) .0026(2) -.0065(2) .00629(15)

loop_
_atom_site_label
_atom_site_fract_x
_atom_site_fract_y
_atom_site_fract_z
_atom_site_U_iso_or_equiv
_atom_site_thermal_displace_type
_atom_site_calc_flag
_atom_site_refinement_flags
_atom_site_occupancy
_atom_site_disorder_group
_atom_site_type_symbol
Si1 .13535(6) .84311(4) .34415(4) .02462(12) Uani d . 1 . Si
C1 .1158(2) .9797(2) .4837(2) .0318(3) Uani d . 1 . C
Cl1 -.00340(7) .65955(4) .40238(5) .04163(14) Uani d . 1 . Cl
Cl2 .44841(6) .80479(5) .30693(5) .04061(14) Uani d . 1 . Cl
Cl3 -.01416(7) .90569(5) .15966(4) .04180(14) Uani d . 1 . Cl
H1 .202(4) 1.057(3) .456(2) .057(6) Uiso d . 1 . H
H2 .193(3) .946(2) .568(2) .043(5) Uiso d . 1 . H

loop_
_atom_type_symbol
_atom_type_description
_atom_type_scat_dispersion_real
_atom_type_scat_dispersion_imag
_atom_type_scat_source
C C 0.0033 0.0016 'International Tables Vol C Tables 4.2.6.8 and 6.1.1.4'
H H 0.0000 0.0000 'International Tables Vol C Tables 4.2.6.8 and 6.1.1.4'
Si Si 0.0817 0.0704 'International Tables Vol C Tables 4.2.6.8 and 6.1.1.4'
Cl Cl 0.1484 0.1585 'International Tables Vol C Tables 4.2.6.8 and 6.1.1.4'

loop_
_geom_angle_atom_site_label_1
_geom_angle_atom_site_label_2
_geom_angle_atom_site_label_3
_geom_angle_site_symmetry_1
_geom_angle
_geom_angle_publ_flag
C1 Si1 Cl1 . 111.44(6) y
C1 Si1 Cl2 . 109.80(5) y
C1 Si1 Cl3 . 111.27(6) y
Cl1 Si1 Cl2 . 108.55(3) y
Cl1 Si1 Cl3 . 107.17(3) y
Cl2 Si1 Cl3 . 108.50(3) y
C1 C1 Si1 3_576 113.93(13) y
C1 C1 H1 3_576 114.2(14) ?
Si1 C1 H1 . 106.5(13) ?
C1 C1 H2 3_576 111.4(12) ?
Si1 C1 H2 . 107.6(12) ?
H1 C1 H2 . 102.5(17) ?

loop_
_geom_bond_atom_site_label_1
_geom_bond_atom_site_label_2
_geom_bond_site_symmetry_2
_geom_bond_distance
_geom_bond_publ_flag
Si1 C1 . 1.8469(15) y
C1 C1 3_576 1.536(3) y
Si1 Cl1 . 2.0229(6) y
Si1 Cl2 . 2.0283(6) y
Si1 Cl3 . 2.0225(6) y
C1 H1 . .95(2) n
C1 H2 . .96(2) n

loop_
_geom_torsion_atom_site_label_1
_geom_torsion_atom_site_label_2
_geom_torsion_atom_site_label_3
_geom_torsion_atom_site_label_4
_geom_torsion_site_symmetry_4
_geom_torsion
_geom_torsion_publ_flag
Cl1 Si1 C1 C1 3_576 -61.7(2) y
Cl2 Si1 C1 C1 3_576 177.96(14) y
Cl3 Si1 C1 C1 3_576 57.8(2) y
